data_4086774
loop_
_publ_author_name
'Hering, Florian'
'Berthel, Johannes H. J.'
'Lubitz, Katharina'
'Paul, Ursula S. D.'
'H\"arterich, Heidi Schneider Marcel'
'Radius, Udo'

_publ_section_title
;
 Correction to Synthesis and Thermal Properties of Novel NHC-Stabilized
 Cobalt Carbonyl Nitrosyl Complexes
;
_journal_name_full Organometallics
_journal_paper_doi 10.1021/acs.organomet.6b00833
_journal_year 2016
_chemical_formula_sum 'C29 H36 Co N3 O3'
_chemical_formula_weight 533.54
_chemical_name_systematic
;
 ?
;
_space_group_crystal_system monoclinic
_space_group_IT_number 14
_space_group_name_Hall '-P 2yn'
_space_group_name_H-M_alt 'P 1 21/n 1'
_symmetry_space_group_name_Hall '-P 2yn'
_symmetry_space_group_name_H-M 'P 1 21/n 1'
_atom_sites_solution_hydrogens geom
_audit_creation_method SHELXL-2014
_cell_angle_alpha 90
_cell_angle_beta 91.5150(10)
_cell_angle_gamma 90
_cell_formula_units_Z 4
_cell_length_a 9.6054(4)
_cell_length_b 16.3771(7)
_cell_length_c 18.1203(7)
_cell_measurement_reflns_used 9925
_cell_measurement_temperature 100(2)
_cell_measurement_theta_max 26.03
_cell_measurement_theta_min 2.25
_cell_volume 2849.5(2)
_computing_cell_refinement 'Saint-NT v. 7.23'
_computing_data_collection 'APEX2 ver. 2014.1 (Bruker AXS)'
_computing_data_reduction 'Saint-NT v. 7.23'
_computing_molecular_graphics 'XP in ShelxTL-97'
_computing_publication_material 'XP in ShelxTL-97'
_computing_structure_refinement 'SHELXL-2014 (Sheldrick, 2014)'
_computing_structure_solution 'SHELXS-97 (Sheldrick, 1990)'
_diffrn_ambient_temperature 100(2)
_diffrn_measured_fraction_theta_full 1.000
_diffrn_measured_fraction_theta_max 0.999
_diffrn_measurement_device_type 'Bruker X8-APEX II'
_diffrn_measurement_method '\f and \w scans'
_diffrn_radiation_monochromator graphite
_diffrn_radiation_source 'rotating anode'
_diffrn_radiation_type MoK\a
_diffrn_radiation_wavelength 0.71073
_diffrn_reflns_av_R_equivalents 0.0219
_diffrn_reflns_av_unetI/netI 0.0195
_diffrn_reflns_Laue_measured_fraction_full 1.000
_diffrn_reflns_Laue_measured_fraction_max 0.999
_diffrn_reflns_limit_h_max 11
_diffrn_reflns_limit_h_min -11
_diffrn_reflns_limit_k_max 18
_diffrn_reflns_limit_k_min -20
_diffrn_reflns_limit_l_max 22
_diffrn_reflns_limit_l_min -22
_diffrn_reflns_number 23573
_diffrn_reflns_point_group_measured_fraction_full 1.000
_diffrn_reflns_point_group_measured_fraction_max 0.999
_diffrn_reflns_theta_full 26.000
_diffrn_reflns_theta_max 26.041
_diffrn_reflns_theta_min 1.676
_exptl_absorpt_coefficient_mu 0.635
_exptl_absorpt_correction_T_max 0.75
_exptl_absorpt_correction_T_min 0.70
_exptl_absorpt_correction_type analytical
_exptl_absorpt_process_details 'Sadabs 2012/1 (Bruker 2012)'
_exptl_crystal_colour red
_exptl_crystal_density_diffrn 1.244
_exptl_crystal_description block
_exptl_crystal_F_000 1128
_exptl_crystal_size_max 0.260
_exptl_crystal_size_mid 0.250
_exptl_crystal_size_min 0.110
_refine_diff_density_max 0.564
_refine_diff_density_min -0.490
_refine_diff_density_rms 0.050
_refine_ls_extinction_method none
_refine_ls_goodness_of_fit_ref 1.034
_refine_ls_hydrogen_treatment constr
_refine_ls_matrix_type full
_refine_ls_number_parameters 333
_refine_ls_number_reflns 5614
_refine_ls_number_restraints 0
_refine_ls_restrained_S_all 1.034
_refine_ls_R_factor_all 0.0362
_refine_ls_R_factor_gt 0.0307
_refine_ls_shift/su_max 0.001
_refine_ls_shift/su_mean 0.000
_refine_ls_structure_factor_coef Fsqd
_refine_ls_weighting_details 'w=1/[\s^2^(Fo^2^)+(0.0393P)^2^+1.8036P] where P=(Fo^2^+2Fc^2^)/3'
_refine_ls_weighting_scheme calc
_refine_ls_wR_factor_gt 0.0784
_refine_ls_wR_factor_ref 0.0817
_reflns_Friedel_coverage 0.000
_reflns_number_gt 4978
_reflns_number_total 5614
_reflns_threshold_expression 'I > 2\s(I)'
_cod_data_source_file om6b00833_si_001.cif
_cod_data_source_block compound_11
_cod_database_code 4086774
_shelx_space_group_comment
;
The symmetry employed for this shelxl refinement is uniquely defined
by the following loop, which should always be used as a source of
symmetry information in preference to the above space-group names.
They are only intended as comments.
;
_shelx_estimated_absorpt_t_min 0.852
_shelx_estimated_absorpt_t_max 0.933
_shelxl_version_number 2014-2

loop_
_space_group_symop_operation_xyz
'x, y, z'
'-x+1/2, y+1/2, -z+1/2'
'-x, -y, -z'
'x-1/2, -y-1/2, z-1/2'

loop_
_atom_site_label
_atom_site_type_symbol
_atom_site_fract_x
_atom_site_fract_y
_atom_site_fract_z
_atom_site_U_iso_or_equiv
_atom_site_adp_type
_atom_site_occupancy
_atom_site_site_symmetry_order
_atom_site_calc_flag
_atom_site_refinement_flags_posn
_atom_site_refinement_flags_adp
Co1 Co 0.45875(2) 0.46891(2) 0.71996(2) 0.01960(8) Uani 1 1 d . .
O1 O 0.24568(13) 0.49008(9) 0.60705(7) 0.0346(3) Uani 1 1 d . .
O2 O 0.63239(14) 0.32842(8) 0.69763(9) 0.0376(3) Uani 1 1 d . .
O3 O 0.34477(15) 0.45575(8) 0.86751(7) 0.0352(3) Uani 1 1 d . .
N2 N 0.52699(12) 0.64801(7) 0.72361(7) 0.0125(3) Uani 1 1 d . .
N3 N 0.70419(12) 0.57659(7) 0.75605(7) 0.0125(3) Uani 1 1 d . .
N30 N 0.33168(15) 0.48437(9) 0.65293(8) 0.0253(3) Uani 1 1 d . .
C1 C 0.56939(15) 0.56895(9) 0.73151(8) 0.0125(3) Uani 1 1 d . .
C2 C 0.74233(16) 0.65815(9) 0.76437(8) 0.0162(3) Uani 1 1 d . .
H2 H 0.8303 0.6782 0.7814 0.019 Uiso 1 1 calc R U
C3 C 0.63152(15) 0.70295(9) 0.74373(8) 0.0158(3) Uani 1 1 d . .
H3 H 0.6255 0.7608 0.7430 0.019 Uiso 1 1 calc R U
C4 C 0.80348(15) 0.51202(9) 0.77114(8) 0.0138(3) Uani 1 1 d . .
C5 C 0.87949(15) 0.48086(9) 0.71224(9) 0.0153(3) Uani 1 1 d . .
C6 C 0.98868(15) 0.42826(10) 0.73043(9) 0.0183(3) Uani 1 1 d . .
H6 H 1.0434 0.4066 0.6922 0.022 Uiso 1 1 calc R U
C7 C 1.01972(16) 0.40670(9) 0.80290(10) 0.0196(3) Uani 1 1 d . .
H7 H 1.0966 0.3719 0.8140 0.024 Uiso 1 1 calc R U
C8 C 0.93890(16) 0.43574(10) 0.85899(9) 0.0193(3) Uani 1 1 d . .
H8 H 0.9591 0.4194 0.9084 0.023 Uiso 1 1 calc R U
C9 C 0.82769(16) 0.48891(9) 0.84423(9) 0.0162(3) Uani 1 1 d . .
C10 C 0.84333(16) 0.50266(10) 0.63240(9) 0.0195(3) Uani 1 1 d . .
H10 H 0.7401 0.5101 0.6284 0.023 Uiso 1 1 calc R U
C11 C 0.91052(19) 0.58320(11) 0.60936(10) 0.0282(4) Uani 1 1 d . .
H11A H 0.8838 0.5954 0.5580 0.042 Uiso 1 1 calc R U
H11B H 1.0121 0.5784 0.6140 0.042 Uiso 1 1 calc R U
H11C H 0.8787 0.6273 0.6413 0.042 Uiso 1 1 calc R U
C12 C 0.88211(18) 0.43472(11) 0.57826(9) 0.0250(4) Uani 1 1 d . .
H12A H 0.8440 0.4478 0.5290 0.038 Uiso 1 1 calc R U
H12B H 0.8434 0.3827 0.5949 0.038 Uiso 1 1 calc R U
H12C H 0.9837 0.4304 0.5764 0.038 Uiso 1 1 calc R U
C13 C 0.73854(17) 0.51951(10) 0.90665(9) 0.0210(3) Uani 1 1 d . .
H13 H 0.6559 0.5481 0.8840 0.025 Uiso 1 1 calc R U
C14 C 0.6851(2) 0.44844(12) 0.95284(10) 0.0310(4) Uani 1 1 d . .
H14A H 0.6377 0.4088 0.9204 0.046 Uiso 1 1 calc R U
H14B H 0.6196 0.4691 0.9890 0.046 Uiso 1 1 calc R U
H14C H 0.7637 0.4219 0.9787 0.046 Uiso 1 1 calc R U
C15 C 0.8180(2) 0.58120(13) 0.95515(11) 0.0353(4) Uani 1 1 d . .
H15A H 0.8446 0.6282 0.9252 0.053 Uiso 1 1 calc R U
H15B H 0.9020 0.5554 0.9764 0.053 Uiso 1 1 calc R U
H15C H 0.7585 0.5995 0.9950 0.053 Uiso 1 1 calc R U
C16 C 0.39809(15) 0.67543(9) 0.68867(8) 0.0131(3) Uani 1 1 d . .
C17 C 0.39733(16) 0.68825(9) 0.61243(9) 0.0163(3) Uani 1 1 d . .
C18 C 0.27779(17) 0.72298(10) 0.58049(9) 0.0210(3) Uani 1 1 d . .
H18 H 0.2733 0.7325 0.5288 0.025 Uiso 1 1 calc R U
C19 C 0.16540(17) 0.74386(10) 0.62304(10) 0.0238(4) Uani 1 1 d . .
H19 H 0.0859 0.7690 0.6005 0.029 Uiso 1 1 calc R U
C20 C 0.16824(16) 0.72831(10) 0.69793(9) 0.0210(3) Uani 1 1 d . .
H20 H 0.0897 0.7420 0.7262 0.025 Uiso 1 1 calc R U
C21 C 0.28426(15) 0.69293(9) 0.73275(9) 0.0156(3) Uani 1 1 d . .
C22 C 0.28736(16) 0.67409(10) 0.81474(9) 0.0179(3) Uani 1 1 d . .
H22 H 0.3588 0.6306 0.8239 0.021 Uiso 1 1 calc R U
C23 C 0.3314(2) 0.74909(11) 0.86038(10) 0.0293(4) Uani 1 1 d . .
H23A H 0.4246 0.7665 0.8463 0.044 Uiso 1 1 calc R U
H23B H 0.3328 0.7351 0.9130 0.044 Uiso 1 1 calc R U
H23C H 0.2650 0.7936 0.8511 0.044 Uiso 1 1 calc R U
C24 C 0.14723(18) 0.64119(12) 0.84073(10) 0.0283(4) Uani 1 1 d . .
H24A H 0.0775 0.6848 0.8382 0.042 Uiso 1 1 calc R U
H24B H 0.1577 0.6219 0.8918 0.042 Uiso 1 1 calc R U
H24C H 0.1170 0.5958 0.8089 0.042 Uiso 1 1 calc R U
C25 C 0.52122(17) 0.66623(10) 0.56584(9) 0.0198(3) Uani 1 1 d . .
H25 H 0.5823 0.6286 0.5957 0.024 Uiso 1 1 calc R U
C26 C 0.4777(2) 0.62137(13) 0.49506(11) 0.0363(5) Uani 1 1 d . .
H26A H 0.4222 0.6579 0.4632 0.054 Uiso 1 1 calc R U
H26B H 0.4220 0.5733 0.5074 0.054 Uiso 1 1 calc R U
H26C H 0.5609 0.6040 0.4691 0.054 Uiso 1 1 calc R U
C27 C 0.6072(2) 0.74169(11) 0.54772(11) 0.0316(4) Uani 1 1 d . .
H27A H 0.6883 0.7254 0.5195 0.047 Uiso 1 1 calc R U
H27B H 0.6385 0.7683 0.5936 0.047 Uiso 1 1 calc R U
H27C H 0.5499 0.7798 0.5183 0.047 Uiso 1 1 calc R U
C30 C 0.38876(16) 0.46160(10) 0.81003(9) 0.0192(3) Uani 1 1 d . .
C31 C 0.56713(15) 0.38659(9) 0.70639(9) 0.0155(3) Uani 1 1 d . .

loop_
_atom_site_aniso_label
_atom_site_aniso_U_11
_atom_site_aniso_U_22
_atom_site_aniso_U_33
_atom_site_aniso_U_23
_atom_site_aniso_U_13
_atom_site_aniso_U_12
Co1 0.02205(13) 0.01497(12) 0.02188(13) -0.00201(9) 0.00248(9) -0.00709(9)
O1 0.0202(6) 0.0512(9) 0.0319(7) 0.0104(6) -0.0099(6) -0.0015(6)
O2 0.0318(7) 0.0217(7) 0.0595(9) 0.0063(6) 0.0065(6) 0.0077(6)
O3 0.0429(8) 0.0381(8) 0.0249(7) -0.0002(6) 0.0088(6) -0.0109(6)
N2 0.0117(6) 0.0122(6) 0.0137(6) 0.0000(5) 0.0008(5) 0.0005(5)
N3 0.0124(6) 0.0112(6) 0.0140(6) 0.0001(5) 0.0000(5) 0.0001(5)
N30 0.0212(7) 0.0244(8) 0.0303(8) 0.0016(6) 0.0039(6) -0.0015(6)
C1 0.0134(7) 0.0139(7) 0.0104(7) -0.0004(6) 0.0018(5) 0.0006(6)
C2 0.0150(7) 0.0138(7) 0.0196(8) -0.0018(6) -0.0008(6) -0.0027(6)
C3 0.0168(7) 0.0119(7) 0.0186(8) -0.0019(6) 0.0017(6) -0.0014(6)
C4 0.0107(7) 0.0114(7) 0.0191(8) -0.0007(6) -0.0028(6) -0.0011(5)
C5 0.0132(7) 0.0138(7) 0.0188(8) -0.0005(6) 0.0003(6) -0.0029(6)
C6 0.0141(7) 0.0155(8) 0.0252(9) -0.0032(6) 0.0016(6) 0.0000(6)
C7 0.0147(7) 0.0128(7) 0.0311(9) 0.0007(7) -0.0048(6) 0.0008(6)
C8 0.0206(8) 0.0162(8) 0.0206(8) 0.0022(6) -0.0070(6) -0.0013(6)
C9 0.0165(7) 0.0141(7) 0.0180(8) -0.0016(6) -0.0025(6) -0.0022(6)
C10 0.0170(8) 0.0241(8) 0.0176(8) -0.0002(7) 0.0020(6) 0.0034(6)
C11 0.0349(10) 0.0253(9) 0.0247(9) 0.0047(7) 0.0099(7) 0.0042(8)
C12 0.0233(8) 0.0319(10) 0.0200(9) -0.0052(7) 0.0016(7) 0.0006(7)
C13 0.0242(8) 0.0233(8) 0.0154(8) -0.0007(6) -0.0016(6) 0.0042(7)
C14 0.0370(10) 0.0328(10) 0.0235(9) 0.0045(8) 0.0069(8) 0.0047(8)
C15 0.0442(11) 0.0355(11) 0.0261(10) -0.0118(8) 0.0010(8) -0.0019(9)
C16 0.0132(7) 0.0090(7) 0.0170(7) -0.0002(6) -0.0011(6) 0.0009(5)
C17 0.0200(8) 0.0110(7) 0.0180(8) -0.0003(6) 0.0010(6) -0.0005(6)
C18 0.0271(8) 0.0180(8) 0.0178(8) 0.0030(6) -0.0039(6) 0.0012(7)
C19 0.0193(8) 0.0213(8) 0.0306(9) 0.0047(7) -0.0055(7) 0.0058(7)
C20 0.0149(7) 0.0188(8) 0.0294(9) 0.0006(7) 0.0034(6) 0.0030(6)
C21 0.0164(7) 0.0106(7) 0.0198(8) -0.0009(6) 0.0014(6) -0.0009(6)
C22 0.0173(7) 0.0176(8) 0.0191(8) -0.0001(6) 0.0049(6) 0.0008(6)
C23 0.0359(10) 0.0284(9) 0.0238(9) -0.0057(7) 0.0069(8) -0.0069(8)
C24 0.0242(9) 0.0339(10) 0.0269(9) 0.0048(8) 0.0072(7) -0.0049(8)
C25 0.0241(8) 0.0193(8) 0.0161(8) 0.0011(6) 0.0041(6) 0.0032(7)
C26 0.0419(11) 0.0403(11) 0.0270(10) -0.0133(9) 0.0070(8) 0.0006(9)
C27 0.0342(10) 0.0286(10) 0.0327(10) 0.0003(8) 0.0141(8) -0.0031(8)
C30 0.0197(8) 0.0168(8) 0.0210(9) 0.0004(6) 0.0002(6) -0.0052(6)
C31 0.0135(7) 0.0112(7) 0.0216(8) 0.0041(6) 0.0006(6) -0.0006(6)

loop_
_atom_type_symbol
_atom_type_description
_atom_type_scat_dispersion_real
_atom_type_scat_dispersion_imag
_atom_type_scat_source
C C 0.0033 0.0016 'International Tables Vol C Tables 4.2.6.8 and 6.1.1.4'
H H 0.0000 0.0000 'International Tables Vol C Tables 4.2.6.8 and 6.1.1.4'
N N 0.0061 0.0033 'International Tables Vol C Tables 4.2.6.8 and 6.1.1.4'
O O 0.0106 0.0060 'International Tables Vol C Tables 4.2.6.8 and 6.1.1.4'
Co Co 0.3494 0.9721 'International Tables Vol C Tables 4.2.6.8 and 6.1.1.4'

loop_
_geom_angle_atom_site_label_1
_geom_angle_atom_site_label_2
_geom_angle_atom_site_label_3
_geom_angle
N30 Co1 C31 115.77(7)
N30 Co1 C30 112.24(7)
C31 Co1 C30 108.73(7)
N30 Co1 C1 108.98(7)
C31 Co1 C1 109.93(7)
C30 Co1 C1 100.05(7)
C1 N2 C3 112.05(12)
C1 N2 C16 126.17(12)
C3 N2 C16 121.18(12)
C1 N3 C2 111.61(12)
C1 N3 C4 127.64(12)
C2 N3 C4 120.73(12)
O1 N30 Co1 176.13(14)
N3 C1 N2 103.03(12)
N3 C1 Co1 128.22(11)
N2 C1 Co1 128.50(10)
C3 C2 N3 106.90(13)
C3 C2 H2 126.5
N3 C2 H2 126.5
C2 C3 N2 106.39(13)
C2 C3 H3 126.8
N2 C3 H3 126.8
C9 C4 C5 123.18(14)
C9 C4 N3 118.17(13)
C5 C4 N3 118.39(13)
C6 C5 C4 116.68(14)
C6 C5 C10 121.51(14)
C4 C5 C10 121.81(13)
C7 C6 C5 121.67(15)
C7 C6 H6 119.2
C5 C6 H6 119.2
C8 C7 C6 119.97(14)
C8 C7 H7 120.0
C6 C7 H7 120.0
C7 C8 C9 121.03(15)
C7 C8 H8 119.5
C9 C8 H8 119.5
C4 C9 C8 117.33(14)
C4 C9 C13 122.34(14)
C8 C9 C13 120.33(14)
C5 C10 C11 111.97(14)
C5 C10 C12 112.60(14)
C11 C10 C12 109.81(14)
C5 C10 H10 107.4
C11 C10 H10 107.4
C12 C10 H10 107.4
C10 C11 H11A 109.5
C10 C11 H11B 109.5
H11A C11 H11B 109.5
C10 C11 H11C 109.5
H11A C11 H11C 109.5
H11B C11 H11C 109.5
C10 C12 H12A 109.5
C10 C12 H12B 109.5
H12A C12 H12B 109.5
C10 C12 H12C 109.5
H12A C12 H12C 109.5
H12B C12 H12C 109.5
C9 C13 C15 111.25(14)
C9 C13 C14 111.07(14)
C15 C13 C14 110.96(15)
C9 C13 H13 107.8
C15 C13 H13 107.8
C14 C13 H13 107.8
C13 C14 H14A 109.5
C13 C14 H14B 109.5
H14A C14 H14B 109.5
C13 C14 H14C 109.5
H14A C14 H14C 109.5
H14B C14 H14C 109.5
C13 C15 H15A 109.5
C13 C15 H15B 109.5
H15A C15 H15B 109.5
C13 C15 H15C 109.5
H15A C15 H15C 109.5
H15B C15 H15C 109.5
C17 C16 C21 123.32(14)
C17 C16 N2 117.47(13)
C21 C16 N2 119.07(13)
C18 C17 C16 117.05(14)
C18 C17 C25 120.97(14)
C16 C17 C25 121.98(14)
C19 C18 C17 121.00(15)
C19 C18 H18 119.5
C17 C18 H18 119.5
C20 C19 C18 120.40(15)
C20 C19 H19 119.8
C18 C19 H19 119.8
C19 C20 C21 121.13(15)
C19 C20 H20 119.4
C21 C20 H20 119.4
C20 C21 C16 117.02(14)
C20 C21 C22 121.55(14)
C16 C21 C22 121.43(13)
C21 C22 C23 111.30(13)
C21 C22 C24 112.16(13)
C23 C22 C24 110.31(14)
C21 C22 H22 107.6
C23 C22 H22 107.6
C24 C22 H22 107.6
C22 C23 H23A 109.5
C22 C23 H23B 109.5
H23A C23 H23B 109.5
C22 C23 H23C 109.5
H23A C23 H23C 109.5
H23B C23 H23C 109.5
C22 C24 H24A 109.5
C22 C24 H24B 109.5
H24A C24 H24B 109.5
C22 C24 H24C 109.5
H24A C24 H24C 109.5
H24B C24 H24C 109.5
C17 C25 C27 111.29(13)
C17 C25 C26 112.30(14)
C27 C25 C26 110.27(15)
C17 C25 H25 107.6
C27 C25 H25 107.6
C26 C25 H25 107.6
C25 C26 H26A 109.5
C25 C26 H26B 109.5
H26A C26 H26B 109.5
C25 C26 H26C 109.5
H26A C26 H26C 109.5
H26B C26 H26C 109.5
C25 C27 H27A 109.5
C25 C27 H27B 109.5
H27A C27 H27B 109.5
C25 C27 H27C 109.5
H27A C27 H27C 109.5
H27B C27 H27C 109.5
O3 C30 Co1 178.98(16)
O2 C31 Co1 175.71(14)

loop_
_geom_bond_atom_site_label_1
_geom_bond_atom_site_label_2
_geom_bond_distance
Co1 N30 1.7178(15)
Co1 C31 1.7249(15)
Co1 C30 1.7855(17)
Co1 C1 1.9610(15)
O1 N30 1.1601(19)
O2 C31 1.154(2)
O3 C30 1.138(2)
N2 C1 1.3638(19)
N2 C3 1.3897(19)
N2 C16 1.4470(18)
N3 C1 1.3636(18)
N3 C2 1.3923(19)
N3 C4 1.4453(18)
C2 C3 1.338(2)
C2 H2 0.9500
C3 H3 0.9500
C4 C9 1.391(2)
C4 C5 1.405(2)
C5 C6 1.390(2)
C5 C10 1.521(2)
C6 C7 1.385(2)
C6 H6 0.9500
C7 C8 1.380(2)
C7 H7 0.9500
C8 C9 1.398(2)
C8 H8 0.9500
C9 C13 1.521(2)
C10 C11 1.531(2)
C10 C12 1.536(2)
C10 H10 1.0000
C11 H11A 0.9800
C11 H11B 0.9800
C11 H11C 0.9800
C12 H12A 0.9800
C12 H12B 0.9800
C12 H12C 0.9800
C13 C15 1.530(2)
C13 C14 1.530(2)
C13 H13 1.0000
C14 H14A 0.9800
C14 H14B 0.9800
C14 H14C 0.9800
C15 H15A 0.9800
C15 H15B 0.9800
C15 H15C 0.9800
C16 C17 1.397(2)
C16 C21 1.401(2)
C17 C18 1.393(2)
C17 C25 1.521(2)
C18 C19 1.386(2)
C18 H18 0.9500
C19 C20 1.380(2)
C19 H19 0.9500
C20 C21 1.392(2)
C20 H20 0.9500
C21 C22 1.517(2)
C22 C23 1.534(2)
C22 C24 1.535(2)
C22 H22 1.0000
C23 H23A 0.9800
C23 H23B 0.9800
C23 H23C 0.9800
C24 H24A 0.9800
C24 H24B 0.9800
C24 H24C 0.9800
C25 C27 1.527(2)
C25 C26 1.527(2)
C25 H25 1.0000
C26 H26A 0.9800
C26 H26B 0.9800
C26 H26C 0.9800
C27 H27A 0.9800
C27 H27B 0.9800
C27 H27C 0.9800
